data_2222555
loop_
_publ_author_name
'Lv, Lu-Ping'
'Yu, Tie-Ming'
'Yu, Wen-Bo'
'Li, Wei-Wei'
'Hu, Xian-Chao'

_publ_section_title
;
 <i>N</i>'-(4-Hydroxybenzylidene)acetohydrazide monohydrate
;
_journal_coeditor_code BG2278
_journal_issue 8
_journal_name_full 'Acta Crystallographica Section E'
_journal_page_first o2007
_journal_paper_doi 10.1107/S160053680902892X
_journal_volume 65
_journal_year 2009
_chemical_formula_iupac 'C9 H10 N2 O2, H2 O'
_chemical_formula_moiety 'C9 H10 N2 O2, H2 O'
_chemical_formula_sum 'C9 H12 N2 O3'
_chemical_formula_weight 196.21
_chemical_name_systematic
;
<i>N</i>'-(4-Hydroxybenzylidene)acetohydrazide monohydrate
;
_space_group_IT_number 14
_symmetry_cell_setting monoclinic
_symmetry_space_group_name_Hall '-P 2yn'
_symmetry_space_group_name_H-M 'P 1 21/n 1'
_atom_sites_solution_hydrogens geom
_atom_sites_solution_primary direct
_atom_sites_solution_secondary difmap
_audit_creation_method SHELXL-97
_cell_angle_alpha 90.00
_cell_angle_beta 105.353(3)
_cell_angle_gamma 90.00
_cell_formula_units_Z 4
_cell_length_a 8.352(2)
_cell_length_b 10.146(3)
_cell_length_c 12.328(3)
_cell_measurement_reflns_used 1764
_cell_measurement_temperature 223(2)
_cell_measurement_theta_max 25.0
_cell_measurement_theta_min 2.6
_cell_volume 1007.4(5)
_computing_cell_refinement 'SAINT (Bruker, 2002)'
_computing_data_collection 'SMART (Bruker, 2002)'
_computing_data_reduction 'SAINT (Bruker, 2002)'
_computing_molecular_graphics 'SHELXTL (Sheldrick, 2008)'
_computing_publication_material 'SHELXTL (Sheldrick, 2008)'
_computing_structure_refinement 'SHELXL97 (Sheldrick, 2008)'
_computing_structure_solution 'SHELXS97 (Sheldrick, 2008)'
_diffrn_ambient_temperature 223(2)
_diffrn_measured_fraction_theta_full 0.992
_diffrn_measured_fraction_theta_max 0.992
_diffrn_measurement_device_type 'Bruker SMART CCD area-detector'
_diffrn_measurement_method '\f and \w'
_diffrn_radiation_monochromator graphite
_diffrn_radiation_source 'fine-focus sealed tube'
_diffrn_radiation_type MoK\a
_diffrn_radiation_wavelength 0.71073
_diffrn_reflns_av_R_equivalents 0.0149
_diffrn_reflns_av_sigmaI/netI 0.0169
_diffrn_reflns_limit_h_max 9
_diffrn_reflns_limit_h_min -9
_diffrn_reflns_limit_k_max 12
_diffrn_reflns_limit_k_min -10
_diffrn_reflns_limit_l_max 14
_diffrn_reflns_limit_l_min -14
_diffrn_reflns_number 4820
_diffrn_reflns_theta_full 25.04
_diffrn_reflns_theta_max 25.04
_diffrn_reflns_theta_min 2.64
_exptl_absorpt_coefficient_mu 0.098
_exptl_absorpt_correction_T_max 0.976
_exptl_absorpt_correction_T_min 0.969
_exptl_absorpt_correction_type multi-scan
_exptl_absorpt_process_details '(SADABS; Bruker, 2002)'
_exptl_crystal_colour colourless
_exptl_crystal_density_diffrn 1.294
_exptl_crystal_density_method 'not measured'
_exptl_crystal_description Block
_exptl_crystal_F_000 416
_exptl_crystal_size_max 0.23
_exptl_crystal_size_mid 0.21
_exptl_crystal_size_min 0.20
_refine_diff_density_max 0.175
_refine_diff_density_min -0.217
_refine_ls_extinction_method none
_refine_ls_goodness_of_fit_ref 1.060
_refine_ls_hydrogen_treatment mixed
_refine_ls_matrix_type full
_refine_ls_number_parameters 147
_refine_ls_number_reflns 1764
_refine_ls_number_restraints 0
_refine_ls_restrained_S_all 1.060
_refine_ls_R_factor_all 0.0408
_refine_ls_R_factor_gt 0.0365
_refine_ls_shift/su_max 0.000
_refine_ls_shift/su_mean 0.000
_refine_ls_structure_factor_coef Fsqd
_refine_ls_weighting_details 'calc w=1/[\s^2^(Fo^2^)+(0.0527P)^2^+0.2585P] where P=(Fo^2^+2Fc^2^)/3'
_refine_ls_weighting_scheme calc
_refine_ls_wR_factor_gt 0.0970
_refine_ls_wR_factor_ref 0.0999
_reflns_number_gt 1569
_reflns_number_total 1764
_reflns_threshold_expression I>2\s(I)
_cod_data_source_file bg2278.cif
_cod_data_source_block I
_cod_depositor_comments
;
The following automatic conversions were performed:
'_symmetry_cell_setting' value 'Monoclinic' changed to 'monoclinic'
according to '/home/saulius/struct/CIF-dictionaries/cif_core.dic'
dictionary named 'cif_core.dic' version 2.4.1 from 2010-06-29.

Automatic conversion script
Id: cif_fix_enum 1527 2010-12-29 10:47:43Z saulius 

The following automatic conversions were performed:

'_symmetry_cell_setting' value 'Monoclinic' changed to 'monoclinic'
according to /home/saulius/struct/CIF-dictionaries/cif_core.dic
dictionary named 'cif_core.dic' version 2.4.1 from 2010-06-29.

Automatic conversion script
Id: cif_fix_values 1715 2011-07-08 13:25:40Z adriana 
;
_cod_original_cell_volume 1007.3(5)
_cod_original_sg_symbol_H-M 'P 21/n'
_cod_database_code 2222555
_cod_database_fobs_code 2222555

loop_
_symmetry_equiv_pos_as_xyz
'x, y, z'
'-x+1/2, y+1/2, -z+1/2'
'-x, -y, -z'
'x-1/2, -y-1/2, z-1/2'

loop_
_atom_site_type_symbol
_atom_site_label
_atom_site_fract_x
_atom_site_fract_y
_atom_site_fract_z
_atom_site_U_iso_or_equiv
_atom_site_adp_type
_atom_site_calc_flag
_atom_site_refinement_flags
_atom_site_occupancy
_atom_site_disorder_assembly
_atom_site_disorder_group
C C1 0.96500(16) 0.24160(13) 0.32475(11) 0.0320(3) Uani d . 1 . .
C C2 0.86072(18) 0.34460(14) 0.27501(11) 0.0376(3) Uani d . 1 . .
H H2 0.8381 0.3587 0.1979 0.046(4) Uiso calc R 1 . .
C C3 0.79116(17) 0.42545(14) 0.33983(12) 0.0370(3) Uani d . 1 . .
H H3 0.7221 0.4941 0.3060 0.046(4) Uiso calc R 1 . .
C C4 0.82307(16) 0.40561(13) 0.45606(11) 0.0319(3) Uani d . 1 . .
C C5 0.92557(17) 0.30058(14) 0.50398(11) 0.0348(5) Uani d P 0.998(6) . .
H H5 0.9473 0.2853 0.5809 0.040(4) Uiso calc R 1 . .
C C6 0.99522(17) 0.21901(13) 0.43931(11) 0.0352(3) Uani d . 1 . .
H H6 1.0623 0.1490 0.4725 0.041(4) Uiso calc R 1 . .
C C7 0.75676(16) 0.49358(13) 0.52741(11) 0.0337(3) Uani d . 1 . .
H H7 0.7852 0.4793 0.6047 0.041(4) Uiso calc R 1 . .
C C8 0.51412(16) 0.77123(13) 0.52939(11) 0.0321(3) Uani d . 1 . .
C C9 0.47333(19) 0.85289(14) 0.61982(12) 0.0408(4) Uani d . 1 . .
H H9A 0.5276 0.8165 0.6921 0.094(7) Uiso calc R 1 . .
H H9B 0.3554 0.8528 0.6100 0.104(8) Uiso calc R 1 . .
H H9C 0.5109 0.9416 0.6153 0.086(7) Uiso calc R 1 . .
N N1 0.66075(13) 0.58964(11) 0.48641(9) 0.0333(3) Uani d . 1 . .
N N2 0.61346(14) 0.66803(11) 0.56438(9) 0.0329(3) Uani d . 1 . .
H H2A 0.6479 0.6504 0.6350 0.045(4) Uiso calc R 1 . .
O O1 1.04051(13) 0.16176(10) 0.26415(8) 0.0421(3) Uani d . 1 . .
H H1 1.0135 0.1844 0.1979 0.080(7) Uiso calc R 1 . .
O O2 0.45976(13) 0.79883(10) 0.42813(8) 0.0436(3) Uani d . 1 . .
O O1W 0.17157(17) 0.90361(12) 0.29134(10) 0.0527(3) Uani d . 1 . .
H H1E 0.146(3) 0.984(2) 0.2989(18) 0.075(7) Uiso d . 1 . .
H H1F 0.260(3) 0.886(2) 0.3465(19) 0.078(7) Uiso d . 1 . .

loop_
_atom_site_aniso_label
_atom_site_aniso_U_11
_atom_site_aniso_U_22
_atom_site_aniso_U_33
_atom_site_aniso_U_12
_atom_site_aniso_U_13
_atom_site_aniso_U_23
C1 0.0344(7) 0.0292(7) 0.0343(7) -0.0020(5) 0.0123(6) -0.0026(5)
C2 0.0447(8) 0.0401(8) 0.0294(7) 0.0043(6) 0.0122(6) 0.0036(6)
C3 0.0396(7) 0.0355(7) 0.0367(7) 0.0061(6) 0.0117(6) 0.0040(6)
C4 0.0313(7) 0.0317(7) 0.0338(7) -0.0048(5) 0.0106(5) -0.0023(5)
C5 0.0381(8) 0.0378(9) 0.0289(7) -0.0024(6) 0.0096(6) 0.0011(6)
C6 0.0372(7) 0.0315(7) 0.0366(7) 0.0026(6) 0.0091(6) 0.0035(6)
C7 0.0343(7) 0.0361(7) 0.0314(7) -0.0043(6) 0.0101(5) -0.0026(5)
C8 0.0319(7) 0.0313(7) 0.0350(7) -0.0061(5) 0.0121(6) -0.0004(5)
C9 0.0474(9) 0.0345(8) 0.0435(8) -0.0027(6) 0.0173(7) -0.0066(6)
N1 0.0350(6) 0.0347(6) 0.0324(6) -0.0024(5) 0.0129(5) -0.0048(5)
N2 0.0363(6) 0.0352(6) 0.0281(6) -0.0004(5) 0.0103(5) -0.0035(4)
O1 0.0545(7) 0.0391(6) 0.0353(6) 0.0119(5) 0.0164(5) -0.0007(4)
O2 0.0534(6) 0.0448(6) 0.0349(5) 0.0090(5) 0.0155(5) 0.0055(4)
O1W 0.0697(8) 0.0430(7) 0.0384(6) 0.0116(6) 0.0019(6) -0.0018(5)

loop_
_atom_type_symbol
_atom_type_description
_atom_type_scat_dispersion_real
_atom_type_scat_dispersion_imag
_atom_type_scat_source
C C 0.0033 0.0016 'International Tables Vol C Tables 4.2.6.8 and 6.1.1.4'
H H 0.0000 0.0000 'International Tables Vol C Tables 4.2.6.8 and 6.1.1.4'
N N 0.0061 0.0033 'International Tables Vol C Tables 4.2.6.8 and 6.1.1.4'
O O 0.0106 0.0060 'International Tables Vol C Tables 4.2.6.8 and 6.1.1.4'

loop_
_geom_angle_atom_site_label_1
_geom_angle_atom_site_label_2
_geom_angle_atom_site_label_3
_geom_angle_site_symmetry_1
_geom_angle_site_symmetry_3
_geom_angle
_geom_angle_publ_flag
O1 C1 C6 . . 118.28(12) ?
O1 C1 C2 . . 121.98(12) ?
C6 C1 C2 . . 119.74(12) ?
C3 C2 C1 . . 120.12(12) ?
C3 C2 H2 . . 119.9 ?
C1 C2 H2 . . 119.9 ?
C2 C3 C4 . . 120.85(13) ?
C2 C3 H3 . . 119.6 ?
C4 C3 H3 . . 119.6 ?
C5 C4 C3 . . 118.15(12) ?
C5 C4 C7 . . 119.94(12) ?
C3 C4 C7 . . 121.88(12) ?
C6 C5 C4 . . 121.22(12) ?
C6 C5 H5 . . 119.4 ?
C4 C5 H5 . . 119.4 ?
C5 C6 C1 . . 119.90(13) ?
C5 C6 H6 . . 120.1 ?
C1 C6 H6 . . 120.1 ?
N1 C7 C4 . . 121.72(12) ?
N1 C7 H7 . . 119.1 ?
C4 C7 H7 . . 119.1 ?
O2 C8 N2 1 . 122.15(12) ?
O2 C8 N2 . . 122.15(12) ?
O2 C8 C9 1 . 121.90(13) ?
O2 C8 C9 . . 121.90(13) ?
N2 C8 C9 . . 115.95(12) ?
C8 C9 H9A . . 109.5 ?
C8 C9 H9B . . 109.5 ?
H9A C9 H9B . . 109.5 ?
C8 C9 H9C . . 109.5 ?
H9A C9 H9C . . 109.5 ?
H9B C9 H9C . . 109.5 ?
C7 N1 N2 . . 115.36(11) ?
C8 N2 N1 . . 119.60(11) ?
C8 N2 H2A . . 120.2 ?
N1 N2 H2A . . 120.2 ?
C1 O1 H1 . . 109.5 ?
H1E O1W H1F . . 107(2) ?

loop_
_geom_bond_atom_site_label_1
_geom_bond_atom_site_label_2
_geom_bond_site_symmetry_2
_geom_bond_distance
_geom_bond_publ_flag
C1 O1 . 1.3644(16) ?
C1 C6 . 1.3864(19) ?
C1 C2 . 1.3941(19) ?
C2 C3 . 1.377(2) ?
C2 H2 . 0.9300 ?
C3 C4 . 1.4009(19) ?
C3 H3 . 0.9300 ?
C4 C5 . 1.3962(19) ?
C4 C7 . 1.4611(19) ?
C5 C6 . 1.380(2) ?
C5 H5 . 0.9300 ?
C6 H6 . 0.9300 ?
C7 N1 . 1.2782(18) ?
C7 H7 . 0.9300 ?
C8 O2 1 1.2421(17) ?
C8 O2 . 1.2421(17) ?
C8 N2 . 1.3346(18) ?
C8 C9 . 1.4988(19) ?
C9 H9A . 0.9600 ?
C9 H9B . 0.9600 ?
C9 H9C . 0.9600 ?
N1 N2 . 1.3832(16) ?
N2 H2A . 0.8600 ?
O1 H1 . 0.8200 ?
O1W H1E . 0.85(2) ?
O1W H1F . 0.88(2) ?

loop_
_geom_hbond_atom_site_label_D
_geom_hbond_atom_site_label_H
_geom_hbond_atom_site_label_A
_geom_hbond_site_symmetry_A
_geom_hbond_distance_DH
_geom_hbond_distance_HA
_geom_hbond_distance_DA
_geom_hbond_angle_DHA
_geom_hbond_publ_flag
O1 H1 O2 2_645 0.82 2.00 2.7477(15) 151.5 yes
N2 H2A O1W 4_676 0.86 1.96 2.8060(17) 166.3 yes
O1W H1F O2 . 0.88(2) 1.92(2) 2.7600(17) 159(2) yes
O1W H1E O1 1_465 0.85(2) 2.01(2) 2.8241(17) 161(2) yes
O1 H1 N1 2_645 0.82 2.54 3.1864(16) 136.5 yes
C9 H9B Cg1 3_656 0.96 2.74 3.519(2) 138.00 yes

loop_
_geom_torsion_atom_site_label_1
_geom_torsion_atom_site_label_2
_geom_torsion_atom_site_label_3
_geom_torsion_atom_site_label_4
_geom_torsion_site_symmetry_1
_geom_torsion_site_symmetry_2
_geom_torsion_site_symmetry_3
_geom_torsion_site_symmetry_4
_geom_torsion
_geom_torsion_publ_flag
O1 C1 C2 C3 . . . . -177.94(13) ?
C6 C1 C2 C3 . . . . 1.5(2) ?
C1 C2 C3 C4 . . . . -0.2(2) ?
C2 C3 C4 C5 . . . . -0.8(2) ?
C2 C3 C4 C7 . . . . 177.21(13) ?
C3 C4 C5 C6 . . . . 0.6(2) ?
C7 C4 C5 C6 . . . . -177.44(12) ?
C4 C5 C6 C1 . . . . 0.6(2) ?
O1 C1 C6 C5 . . . . 177.77(12) ?
C2 C1 C6 C5 . . . . -1.7(2) ?
C5 C4 C7 N1 . . . . -179.03(12) ?
C3 C4 C7 N1 . . . . 3.0(2) ?
C4 C7 N1 N2 . . . . -177.28(11) ?
O2 C8 N2 N1 1 . . . 1.12(19) ?
O2 C8 N2 N1 . . . . 1.12(19) ?
C9 C8 N2 N1 . . . . -178.27(11) ?
C7 N1 N2 C8 . . . . 179.57(12) ?
